data_7204918
loop_
_publ_author_name
'Batchelor, Elaine'
'Klinowski, Jacek'
'Jones, William'

_publ_section_title
;
 Crystal engineering using co&#x2010;crystallisation of phenazine with
 dicarboxylic acids
;
_journal_issue 4
_journal_name_full 'Journal of Materials Chemistry'
_journal_page_first 839
_journal_paper_doi 10.1039/a908214j
_journal_volume 10
_journal_year 2000
_chemical_compound_source Aldrich
_chemical_formula_moiety 'C12 H8 N2, C5 H6 O4'
_chemical_formula_sum 'C17 H14 N2 O4'
_chemical_formula_weight 310.30
_chemical_name_common 'Phenazine mesaconic acid'
_chemical_name_systematic
; 
 dibenzopyrazine trans-2-methyl-2-butenedioic acid 
;
_space_group_IT_number 15
_symmetry_cell_setting monoclinic
_symmetry_space_group_name_Hall '-C 2yc'
_symmetry_space_group_name_H-M 'C 1 2/c 1'
_atom_sites_solution_hydrogens geom
_atom_sites_solution_primary direct
_atom_sites_solution_secondary difmap
_audit_creation_method SHELXL
_cell_angle_alpha 90.00
_cell_angle_beta 127.46(7)
_cell_angle_gamma 90.00
_cell_formula_units_Z 8
_cell_length_a 26.833(26)
_cell_length_b 7.095(4)
_cell_length_c 19.613(27)
_cell_measurement_reflns_used 25
_cell_measurement_temperature 295(2)
_cell_measurement_theta_max 20
_cell_measurement_theta_min 15
_cell_volume 2964(6)
_computing_cell_refinement 'CAD4, SETANG <Enraf Nonius>'
_computing_data_collection 'CAD4 <Enraf Nonius>'
_computing_data_reduction 'TEXSAN <Molecular Structure Corporation, 1995>'
_computing_molecular_graphics 'TEXSAN <Molecular Structure Corporation, 1995>'
_computing_publication_material 'SHELXL-93 (Sheldrick, 1993), SHELXL-97 (Sheldrick, 1997)'
_computing_structure_refinement 'SHELXL-93 (Sheldrick, 1993), SHELXL-97 (Sheldrick, 1997)'
_computing_structure_solution 'SHELXS-86 (Sheldrick, 1990)'
_diffrn_ambient_temperature 295(2)
_diffrn_measurement_device 'Enraf Nonius CAD4'
_diffrn_measurement_method \w/2\q
_diffrn_radiation_monochromator graphite
_diffrn_radiation_source 'fine-focus sealed tube'
_diffrn_radiation_type MoK\a
_diffrn_radiation_wavelength 0.71069
_diffrn_reflns_av_R_equivalents 0.0239
_diffrn_reflns_av_sigmaI/netI 0.0375
_diffrn_reflns_limit_h_max 25
_diffrn_reflns_limit_h_min -31
_diffrn_reflns_limit_k_max 8
_diffrn_reflns_limit_k_min 0
_diffrn_reflns_limit_l_max 23
_diffrn_reflns_limit_l_min 0
_diffrn_reflns_number 2689
_diffrn_reflns_theta_max 24.98
_diffrn_reflns_theta_min 1.91
_diffrn_standards_decay_% 0
_diffrn_standards_interval_count 200
_diffrn_standards_interval_time 3600
_diffrn_standards_number 3
_exptl_absorpt_coefficient_mu 0.101
_exptl_absorpt_correction_type none
_exptl_crystal_colour orange-yellow
_exptl_crystal_density_diffrn 1.391
_exptl_crystal_density_method 'not measured '
_exptl_crystal_description 'rectangular plate '
_exptl_crystal_F_000 1296
_exptl_crystal_size_max 0.40
_exptl_crystal_size_mid 0.23
_exptl_crystal_size_min 0.10
_refine_diff_density_max 0.208
_refine_diff_density_min -0.138
_refine_diff_density_rms 0.039
_refine_ls_extinction_coef 0.0059(6)
_refine_ls_extinction_expression Fc^*^=kFc[1+0.001xFc^2^\l^3^/sin(2\q)]^-1/4^
_refine_ls_extinction_method SHELXL
_refine_ls_goodness_of_fit_all 1.014
_refine_ls_goodness_of_fit_obs 1.085
_refine_ls_hydrogen_treatment mixed
_refine_ls_matrix_type full
_refine_ls_number_parameters 221
_refine_ls_number_reflns 2601
_refine_ls_number_restraints 0
_refine_ls_restrained_S_all 1.014
_refine_ls_restrained_S_obs 1.085
_refine_ls_R_factor_all 0.0799
_refine_ls_R_factor_obs 0.0407
_refine_ls_shift/esd_max 0.011
_refine_ls_shift/esd_mean 0.000
_refine_ls_structure_factor_coef Fsqd
_refine_ls_weighting_details 'w=1/[\s^2^(Fo^2^)+(0.0606P)^2^+1.0880P] where P=(Fo^2^+2Fc^2^)/3'
_refine_ls_weighting_scheme calc
_refine_ls_wR_factor_all 0.1183
_refine_ls_wR_factor_obs 0.1010
_reflns_number_observed 1733
_reflns_number_total 2601
_reflns_observed_criterion >2sigma(I)
_cod_data_source_file a908214j.txt
_cod_data_source_block 2d
_cod_depositor_comments
;
The following automatic conversions were performed:
'_symmetry_cell_setting' value 'Monoclinic' changed to 'monoclinic'
according to '/home/saulius/struct/CIF-dictionaries/cif_core.dic'
dictionary named 'cif_core.dic' version 2.4.1 from 2010-06-29.

Automatic conversion script
Id: cif_fix_enum 1527 2010-12-29 10:47:43Z saulius 

The following automatic conversions were performed:

'_refine_ls_weighting_scheme' value 'calc
w=1/[\s^2^(Fo^2^)+(0.0606P)^2^+1.0880P] where P=(Fo^2^+2Fc^2^)/3' was
changed to 'calc'. New tag '_refine_ls_weighting_details' was
created. The value of the new tag was set to
'w=1/[\s^2^(Fo^2^)+(0.0606P)^2^+1.0880P] where P=(Fo^2^+2Fc^2^)/3'.

Automatic conversion script
Id: cif_fix_values 3143 2015-03-26 13:38:13Z robertas 
;
_cod_original_cell_volume 2963.9(53)
_cod_database_code 7204918

loop_
_symmetry_equiv_pos_as_xyz
'x, y, z'
'-x, y, -z+1/2'
'x+1/2, y+1/2, z'
'-x+1/2, y+1/2, -z+1/2'
'-x, -y, -z'
'x, -y, z-1/2'
'-x+1/2, -y+1/2, -z'
'x+1/2, -y+1/2, z-1/2'

loop_
_atom_site_aniso_label
_atom_site_aniso_U_11
_atom_site_aniso_U_22
_atom_site_aniso_U_33
_atom_site_aniso_U_23
_atom_site_aniso_U_13
_atom_site_aniso_U_12
O3 0.0391(8) 0.0728(12) 0.0462(9) 0.0002(8) 0.0312(8) -0.0100(8)
O1 0.0446(9) 0.0915(14) 0.0572(10) -0.0154(9) 0.0390(8) -0.0245(9)
O2 0.0413(10) 0.149(2) 0.0469(10) -0.0167(11) 0.0275(9) -0.0333(11)
O4 0.0423(9) 0.130(2) 0.0541(11) -0.0205(10) 0.0341(9) -0.0301(10)
N1 0.0301(9) 0.0526(12) 0.0400(9) 0.0022(8) 0.0253(8) -0.0001(8)
N2 0.0329(9) 0.0419(11) 0.0419(9) 0.0007(7) 0.0274(8) -0.0037(7)
C16 0.0324(10) 0.0504(14) 0.0411(12) 0.0006(10) 0.0248(10) -0.0032(10)
C15 0.0309(10) 0.0502(14) 0.0407(12) 0.0012(10) 0.0222(10) -0.0038(10)
C14 0.0318(10) 0.0454(13) 0.0414(11) -0.0010(9) 0.0247(9) -0.0038(9)
C17 0.0471(13) 0.117(2) 0.0439(14) -0.0112(14) 0.0305(12) -0.024(2)
C13 0.0343(11) 0.0530(14) 0.0415(12) 0.0003(10) 0.0264(10) -0.0049(10)
C11 0.0370(12) 0.078(2) 0.0422(12) -0.0002(11) 0.0297(10) -0.0054(12)
C10 0.0462(13) 0.089(2) 0.0403(12) -0.0028(12) 0.0308(11) 0.0001(13)
C9 0.0380(12) 0.069(2) 0.0428(12) -0.0080(11) 0.0237(10) -0.0047(12)
C8 0.0350(11) 0.0501(14) 0.0485(12) -0.0066(10) 0.0276(10) -0.0079(10)
C7 0.0320(10) 0.0349(12) 0.0398(11) -0.0014(9) 0.0253(9) -0.0016(9)
C6 0.0310(10) 0.0352(12) 0.0398(11) 0.0042(9) 0.0250(9) 0.0025(9)
C5 0.0441(12) 0.0548(15) 0.0466(12) 0.0052(11) 0.0353(11) -0.0022(11)
C4 0.0550(14) 0.072(2) 0.0397(12) 0.0046(11) 0.0332(11) 0.0015(13)
C3 0.0373(12) 0.079(2) 0.0374(12) -0.0033(11) 0.0199(10) -0.0028(12)
C2 0.0306(11) 0.072(2) 0.0451(12) -0.0028(11) 0.0239(10) -0.0038(11)
C1 0.0305(10) 0.0426(13) 0.0395(11) 0.0025(9) 0.0249(9) 0.0020(9)
C12 0.0296(10) 0.0440(12) 0.0384(11) 0.0005(9) 0.0240(9) 0.0003(9)

loop_
_atom_site_label
_atom_site_type_symbol
_atom_site_fract_x
_atom_site_fract_y
_atom_site_fract_z
_atom_site_U_iso_or_equiv
_atom_site_thermal_displace_type
_atom_site_occupancy
_atom_site_calc_flag
_atom_site_refinement_flags
_atom_site_disorder_group
O3 O 0.46646(7) 0.7227(2) 0.04498(9) 0.0493(4) Uani 1 d . .
H3O H 0.4274(13) 0.6864(42) 0.0230(17) 0.084(9) Uiso 1 d . .
O1 O 0.63187(8) 0.8758(3) -0.04958(11) 0.0593(5) Uani 1 d . .
H1O H 0.6737(15) 0.9134(44) -0.0206(18) 0.100(10) Uiso 1 d . .
O2 O 0.65233(7) 0.9206(3) 0.07641(10) 0.0786(7) Uani 1 d . .
O4 O 0.42986(7) 0.6705(3) -0.08961(11) 0.0724(6) Uani 1 d . .
N1 N 0.64893(7) 0.3835(3) -0.00896(10) 0.0383(4) Uani 1 d . .
N2 N 0.75412(8) 0.5105(2) 0.00410(11) 0.0359(4) Uani 1 d . .
C16 C 0.47176(9) 0.7201(3) -0.01811(13) 0.0397(5) Uani 1 d . .
C15 C 0.53428(9) 0.7829(3) 0.01041(13) 0.0403(5) Uani 1 d . .
H15 H 0.56479(9) 0.8035(3) 0.06888(13) 0.044(6) Uiso 1 calc R .
C14 C 0.55039(9) 0.8122(3) -0.04060(12) 0.0379(5) Uani 1 d . .
C17 C 0.50881(11) 0.7927(5) -0.13614(14) 0.0677(8) Uani 1 d . .
H17A H 0.5256(7) 0.6983(27) -0.1521(2) 0.153(9) Uiso 1 calc R .
H17B H 0.5067(10) 0.9111(11) -0.1615(2) 0.153(9) Uiso 1 calc R .
H17C H 0.4675(4) 0.7563(38) -0.1562(2) 0.153(9) Uiso 1 calc R .
C13 C 0.61712(9) 0.8750(3) 0.00318(13) 0.0408(5) Uani 1 d . .
C11 C 0.70704(10) 0.4222(4) 0.14256(13) 0.0487(6) Uani 1 d . .
H11 H 0.67325(10) 0.3772(4) 0.13969(13) 0.060(2) Uiso 1 calc R .
C10 C 0.76027(11) 0.4752(4) 0.21901(14) 0.0556(7) Uani 1 d . .
H10 H 0.76276(11) 0.4655(4) 0.26829(14) 0.060(2) Uiso 1 calc R .
C9 C 0.81216(10) 0.5452(4) 0.22527(14) 0.0505(6) Uani 1 d . .
H9 H 0.84808(10) 0.5830(4) 0.27838(14) 0.060(2) Uiso 1 calc R .
C8 C 0.81022(9) 0.5577(3) 0.15519(13) 0.0431(5) Uani 1 d . .
H8 H 0.84483(9) 0.6033(3) 0.16024(13) 0.060(2) Uiso 1 calc R .
C7 C 0.75559(9) 0.5016(3) 0.07368(12) 0.0333(5) Uani 1 d . .
C6 C 0.70088(8) 0.4583(3) -0.07194(12) 0.0331(5) Uani 1 d . .
C5 C 0.69726(10) 0.4665(3) -0.14681(13) 0.0435(5) Uani 1 d . .
H5 H 0.73188(10) 0.5065(3) -0.14302(13) 0.060(2) Uiso 1 calc R .
C4 C 0.64420(11) 0.4171(4) -0.22349(14) 0.0526(6) Uani 1 d . .
H4 H 0.64223(11) 0.4247(4) -0.27242(14) 0.060(2) Uiso 1 calc R .
C3 C 0.59136(10) 0.3535(4) -0.23034(14) 0.0530(7) Uani 1 d . .
H3 H 0.55503(10) 0.3192(4) -0.28375(14) 0.060(2) Uiso 1 calc R .
C2 C 0.59301(9) 0.3421(4) -0.16027(13) 0.0485(6) Uani 1 d . .
H2 H 0.55788(9) 0.2996(4) -0.16593(13) 0.060(2) Uiso 1 calc R .
C1 C 0.64751(9) 0.3941(3) -0.07850(12) 0.0352(5) Uani 1 d . .
C12 C 0.70236(9) 0.4346(3) 0.06703(12) 0.0352(5) Uani 1 d . .

loop_
_atom_type_symbol
_atom_type_description
_atom_type_scat_dispersion_real
_atom_type_scat_dispersion_imag
_atom_type_scat_source
C C 0.0033 0.0016 'International Tables Vol C Tables 4.2.6.8 and 6.1.1.4'
H H 0.0000 0.0000 'International Tables Vol C Tables 4.2.6.8 and 6.1.1.4'
N N 0.0061 0.0033 'International Tables Vol C Tables 4.2.6.8 and 6.1.1.4'
O O 0.0106 0.0060 'International Tables Vol C Tables 4.2.6.8 and 6.1.1.4'

loop_
_geom_angle_atom_site_label_1
_geom_angle_atom_site_label_2
_geom_angle_atom_site_label_3
_geom_angle
_geom_angle_site_symmetry_1
_geom_angle_site_symmetry_3
_geom_angle_publ_flag
C1 N1 C12 117.6(2) . . ?
C7 N2 C6 118.0(2) . . ?
O4 C16 O3 122.6(2) . . ?
O4 C16 C15 124.9(2) . . ?
O3 C16 C15 112.5(2) . . ?
C14 C15 C16 125.3(2) . . ?
C15 C14 C17 126.5(2) . . ?
C15 C14 C13 115.9(2) . . ?
C17 C14 C13 117.6(2) . . ?
O2 C13 O1 123.5(2) . . ?
O2 C13 C14 124.4(2) . . ?
O1 C13 C14 112.0(2) . . ?
C10 C11 C12 120.4(2) . . ?
C11 C10 C9 121.1(2) . . ?
C8 C9 C10 120.7(2) . . ?
C9 C8 C7 120.2(2) . . ?
N2 C7 C8 120.2(2) . . ?
N2 C7 C12 120.7(2) . . ?
C8 C7 C12 119.0(2) . . ?
N2 C6 C5 119.8(2) . . ?
N2 C6 C1 121.1(2) . . ?
C5 C6 C1 119.1(2) . . ?
C4 C5 C6 120.6(2) . . ?
C5 C4 C3 120.5(2) . . ?
C2 C3 C4 120.8(2) . . ?
C3 C2 C1 120.7(2) . . ?
N1 C1 C2 120.6(2) . . ?
N1 C1 C6 121.2(2) . . ?
C2 C1 C6 118.2(2) . . ?
N1 C12 C11 120.0(2) . . ?
N1 C12 C7 121.4(2) . . ?
C11 C12 C7 118.5(2) . . ?

loop_
_geom_bond_atom_site_label_1
_geom_bond_atom_site_label_2
_geom_bond_distance
_geom_bond_site_symmetry_2
_geom_bond_publ_flag
O3 C16 1.329(3) . ?
O1 C13 1.314(3) . ?
O2 C13 1.187(3) . ?
O4 C16 1.198(3) . ?
N1 C1 1.343(3) . ?
N1 C12 1.345(3) . ?
N2 C7 1.343(3) . ?
N2 C6 1.346(3) . ?
C16 C15 1.478(3) . ?
C15 C14 1.326(3) . ?
C14 C17 1.494(4) . ?
C14 C13 1.507(3) . ?
C11 C10 1.351(4) . ?
C11 C12 1.411(3) . ?
C10 C9 1.411(3) . ?
C9 C8 1.346(3) . ?
C8 C7 1.419(3) . ?
C7 C12 1.434(3) . ?
C6 C5 1.413(3) . ?
C6 C1 1.432(3) . ?
C5 C4 1.344(4) . ?
C4 C3 1.414(3) . ?
C3 C2 1.350(3) . ?
C2 C1 1.412(3) . ?

loop_
_geom_torsion_atom_site_label_1
_geom_torsion_atom_site_label_2
_geom_torsion_atom_site_label_3
_geom_torsion_atom_site_label_4
_geom_torsion
_geom_torsion_site_symmetry_1
_geom_torsion_site_symmetry_2
_geom_torsion_site_symmetry_3
_geom_torsion_site_symmetry_4
_geom_torsion_publ_flag
O4 C16 C15 C14 7.6(4) . . . . ?
O3 C16 C15 C14 -172.8(2) . . . . ?
C16 C15 C14 C17 1.6(4) . . . . ?
C16 C15 C14 C13 -179.7(2) . . . . ?
C15 C14 C13 O2 -9.5(3) . . . . ?
C17 C14 C13 O2 169.3(3) . . . . ?
C15 C14 C13 O1 171.2(2) . . . . ?
C17 C14 C13 O1 -10.0(3) . . . . ?
C12 C11 C10 C9 0.4(4) . . . . ?
C11 C10 C9 C8 -1.1(4) . . . . ?
C10 C9 C8 C7 0.4(4) . . . . ?
C6 N2 C7 C8 -179.1(2) . . . . ?
C6 N2 C7 C12 1.3(3) . . . . ?
C9 C8 C7 N2 -178.6(2) . . . . ?
C9 C8 C7 C12 1.0(3) . . . . ?
C7 N2 C6 C5 179.6(2) . . . . ?
C7 N2 C6 C1 -0.4(3) . . . . ?
N2 C6 C5 C4 -179.2(2) . . . . ?
C1 C6 C5 C4 0.8(3) . . . . ?
C6 C5 C4 C3 -0.9(4) . . . . ?
C5 C4 C3 C2 0.3(4) . . . . ?
C4 C3 C2 C1 0.2(4) . . . . ?
C12 N1 C1 C2 179.8(2) . . . . ?
C12 N1 C1 C6 -0.3(3) . . . . ?
C3 C2 C1 N1 179.7(2) . . . . ?
C3 C2 C1 C6 -0.3(3) . . . . ?
N2 C6 C1 N1 -0.2(3) . . . . ?
C5 C6 C1 N1 179.8(2) . . . . ?
N2 C6 C1 C2 179.8(2) . . . . ?
C5 C6 C1 C2 -0.3(3) . . . . ?
C1 N1 C12 C11 -178.5(2) . . . . ?
C1 N1 C12 C7 1.2(3) . . . . ?
C10 C11 C12 N1 -179.2(2) . . . . ?
C10 C11 C12 C7 1.0(3) . . . . ?
N2 C7 C12 N1 -1.8(3) . . . . ?
C8 C7 C12 N1 178.6(2) . . . . ?
N2 C7 C12 C11 177.9(2) . . . . ?
C8 C7 C12 C11 -1.7(3) . . . . ?

loop_
_cod_related_entry_id
_cod_related_entry_database
_cod_related_entry_code
1 ChemSpider 21190260
